data_7131043
loop_
_publ_author_name
'Litle, Elishua D.'
'Gabba\"i, Fran\,cois P.'

_publ_section_title
;
 A cationic gold-fluorenyl complex with a dative Au \\rightarrow C+ bond:
 synthesis, structure, and carbophilic reactivity
;
_journal_issue 5
_journal_name_full 'Chemical Communications'
_journal_page_first 603
_journal_page_last 606
_journal_paper_doi 10.1039/D2CC05436A
_journal_volume 59
_journal_year 2023
_chemical_formula_moiety 'C31 H23 O P'
_chemical_formula_sum 'C31 H23 O P'
_chemical_formula_weight 442.46
_space_group_crystal_system monoclinic
_space_group_IT_number 14
_space_group_name_Hall '-P 2yn'
_space_group_name_H-M_alt 'P 1 21/n 1'
_atom_sites_solution_hydrogens mixed
_audit_creation_date 2022-11-11
_audit_creation_method
;
Olex2 1.5
(compiled 2022.04.07 svn.rca3783a0 for OlexSys, GUI svn.r6498)
;
_audit_update_record
;
2022-11-12 deposited with the CCDC.	2022-11-28 downloaded from the CCDC.
;
_cell_angle_alpha 90
_cell_angle_beta 91.564(3)
_cell_angle_gamma 90
_cell_formula_units_Z 8
_cell_length_a 10.6183(12)
_cell_length_b 9.5520(10)
_cell_length_c 45.308(5)
_cell_measurement_reflns_used 9812
_cell_measurement_temperature 110.00
_cell_measurement_theta_max 27.543
_cell_measurement_theta_min 2.179
_cell_volume 4593.7(9)
_computing_cell_refinement 'SAINT V8.38A (Bruker, 2018)'
_computing_data_reduction 'SAINT V8.38A (Bruker, 2018)'
_computing_molecular_graphics 'Olex2 1.5 (Dolomanov et al., 2009)'
_computing_publication_material 'Olex2 1.5 (Dolomanov et al., 2009)'
_computing_structure_refinement 'XL  (Sheldrick, 2008)'
_diffrn_ambient_temperature 110.00
_diffrn_measured_fraction_theta_full 1.000
_diffrn_measured_fraction_theta_max 0.999
_diffrn_measurement_device_type 'Bruker APEX-II CCD'
_diffrn_measurement_method '\f and \w scans'
_diffrn_radiation_type MoK\a
_diffrn_radiation_wavelength 0.71073
_diffrn_reflns_av_R_equivalents 0.1123
_diffrn_reflns_av_unetI/netI 0.0458
_diffrn_reflns_Laue_measured_fraction_full 1.000
_diffrn_reflns_Laue_measured_fraction_max 0.999
_diffrn_reflns_limit_h_max 13
_diffrn_reflns_limit_h_min -13
_diffrn_reflns_limit_k_max 12
_diffrn_reflns_limit_k_min -12
_diffrn_reflns_limit_l_max 58
_diffrn_reflns_limit_l_min -58
_diffrn_reflns_number 102410
_diffrn_reflns_point_group_measured_fraction_full 1.000
_diffrn_reflns_point_group_measured_fraction_max 0.999
_diffrn_reflns_theta_full 25.242
_diffrn_reflns_theta_max 27.491
_diffrn_reflns_theta_min 1.799
_diffrn_source_current 1.0
_diffrn_source_power 0.05
_diffrn_source_voltage 50.0
_diffrn_standards_number 0
_exptl_absorpt_coefficient_mu 0.142
_exptl_absorpt_correction_T_max 0.7456
_exptl_absorpt_correction_T_min 0.7007
_exptl_absorpt_correction_type multi-scan
_exptl_absorpt_process_details
;
SADABS-2016/2 (Bruker,2016/2) was used for absorption correction.
wR2(int) was 0.0879 before and 0.0675 after correction.
The Ratio of minimum to maximum transmission is 0.9398.
The \l/2 correction factor is Not present.
;
_exptl_crystal_colour colourless
_exptl_crystal_colour_primary colourless
_exptl_crystal_density_diffrn 1.280
_exptl_crystal_description block
_exptl_crystal_F_000 1856
_exptl_crystal_size_max 0.324
_exptl_crystal_size_mid 0.26
_exptl_crystal_size_min 0.259
_refine_diff_density_max 0.616
_refine_diff_density_min -0.373
_refine_diff_density_rms 0.062
_refine_ls_extinction_method none
_refine_ls_goodness_of_fit_ref 1.029
_refine_ls_hydrogen_treatment mixed
_refine_ls_matrix_type full
_refine_ls_number_parameters 603
_refine_ls_number_reflns 10562
_refine_ls_number_restraints 0
_refine_ls_restrained_S_all 1.029
_refine_ls_R_factor_all 0.0583
_refine_ls_R_factor_gt 0.0432
_refine_ls_shift/su_max 0.001
_refine_ls_shift/su_mean 0.000
_refine_ls_structure_factor_coef Fsqd
_refine_ls_weighting_details 'w=1/[\s^2^(Fo^2^)+(0.0459P)^2^+2.2178P] where P=(Fo^2^+2Fc^2^)/3'
_refine_ls_weighting_scheme calc
_refine_ls_wR_factor_gt 0.1009
_refine_ls_wR_factor_ref 0.1089
_reflns_Friedel_coverage 0.000
_reflns_number_gt 8526
_reflns_number_total 10562
_reflns_threshold_expression 'I > 2\s(I)'
_cod_data_source_file d2cc05436a2.cif
_cod_data_source_block eli93_4_0ma_a
_cod_depositor_comments 'Adding full bibliography for 7131043--7131047.cif.'
_cod_database_code 7131043
_shelxl_version_number 2013-3
_shelx_space_group_comment
;
The symmetry employed for this shelxl refinement is uniquely defined
by the following loop, which should always be used as a source of
symmetry information in preference to the above space-group names.
They are only intended as comments.
;
_shelx_estimated_absorpt_t_max 0.964
_shelx_estimated_absorpt_t_min 0.956
_olex2_refinement_description
;
1. Fixed Uiso
 At 1.2 times of:
  All C(H) groups
2.a Aromatic/amide H refined with riding coordinates:
 C1(H1A), C2(H2), C3(H3), C4(H4), C5(H5), C6(H6), C7(H7), C8(H8), C16(H16),
 C17(H17), C18(H18), C19(H19), C21(H21), C22(H22), C23(H23), C24(H24), C25(H25),
  C27(H27), C28(H28), C29(H29), C30(H30), C31(H31), C32(H32), C33(H33),
 C34(H34), C35(H35), C36(H36), C37(H37), C38(H38), C39(H39), C47(H47), C48(H48),
  C49(H49), C50(H50), C52(H52), C53(H53), C54(H54), C55(H55), C56(H56),
 C58(H58), C59(H59), C60(H60), C61(H61), C62(H62)
;
_olex2_submission_special_instructions 'No special instructions were received'

loop_
_space_group_symop_operation_xyz
'x, y, z'
'-x+1/2, y+1/2, -z+1/2'
'-x, -y, -z'
'x-1/2, -y-1/2, z-1/2'

loop_
_atom_site_label
_atom_site_type_symbol
_atom_site_fract_x
_atom_site_fract_y
_atom_site_fract_z
_atom_site_U_iso_or_equiv
_atom_site_adp_type
_atom_site_occupancy
_atom_site_site_symmetry_order
_atom_site_calc_flag
_atom_site_refinement_flags_posn
_atom_site_refinement_flags_adp
_atom_site_refinement_flags_occupancy
_atom_site_disorder_assembly
_atom_site_disorder_group
P1 P 0.67338(4) 0.29022(4) 0.31502(2) 0.01612(9) Uani 1 1 d . . . . .
P2 P 0.11746(4) 0.68296(4) 0.41002(2) 0.01601(9) Uani 1 1 d . . . . .
O1 O 0.33702(11) 0.49494(13) 0.36198(3) 0.0229(3) Uani 1 1 d . . . . .
H1 H 0.308(2) 0.570(3) 0.3548(5) 0.051(7) Uiso 1 1 d . . . . .
O2 O 0.04892(10) 0.60560(13) 0.46380(3) 0.0226(3) Uani 1 1 d . . . . .
H2A H 0.050(3) 0.517(3) 0.4661(6) 0.081(10) Uiso 1 1 d . . . . .
C1 C 0.61900(15) 0.60313(16) 0.37284(4) 0.0205(3) Uani 1 1 d . . . . .
H1A H 0.6044 0.5616 0.3915 0.025 Uiso 1 1 calc R U . . .
C2 C 0.71156(16) 0.70527(17) 0.36987(4) 0.0247(4) Uani 1 1 d . . . . .
H2 H 0.7613 0.7333 0.3866 0.030 Uiso 1 1 calc R U . . .
C3 C 0.73128(16) 0.76640(17) 0.34248(4) 0.0245(4) Uani 1 1 d . . . . .
H3 H 0.7958 0.8345 0.3407 0.029 Uiso 1 1 calc R U . . .
C4 C 0.65818(15) 0.72952(17) 0.31774(4) 0.0220(3) Uani 1 1 d . . . . .
H4 H 0.6704 0.7738 0.2993 0.026 Uiso 1 1 calc R U . . .
C5 C 0.33115(16) 0.36719(19) 0.29759(4) 0.0259(4) Uani 1 1 d . . . . .
H5 H 0.2854 0.2967 0.3075 0.031 Uiso 1 1 calc R U . . .
C6 C 0.31556(19) 0.3870(2) 0.26731(4) 0.0358(5) Uani 1 1 d . . . . .
H6 H 0.2593 0.3286 0.2563 0.043 Uiso 1 1 calc R U . . .
C7 C 0.38154(19) 0.4916(2) 0.25302(4) 0.0353(4) Uani 1 1 d . . . . .
H7 H 0.3693 0.5038 0.2323 0.042 Uiso 1 1 calc R U . . .
C8 C 0.46492(16) 0.57838(19) 0.26844(4) 0.0262(4) Uani 1 1 d . . . . .
H8 H 0.5094 0.6499 0.2585 0.031 Uiso 1 1 calc R U . . .
C9 C 0.44580(14) 0.45222(16) 0.34593(3) 0.0170(3) Uani 1 1 d . . . . .
C10 C 0.54889(14) 0.56348(16) 0.34809(3) 0.0170(3) Uani 1 1 d . . . . .
C11 C 0.56674(14) 0.62644(16) 0.32062(3) 0.0180(3) Uani 1 1 d . . . . .
C12 C 0.41494(14) 0.45272(17) 0.31288(3) 0.0183(3) Uani 1 1 d . . . . .
C13 C 0.48196(14) 0.55847(16) 0.29871(4) 0.0192(3) Uani 1 1 d . . . . .
C14 C 0.48465(14) 0.30986(16) 0.35851(3) 0.0154(3) Uani 1 1 d . . . . .
C15 C 0.58243(14) 0.22955(16) 0.34682(3) 0.0161(3) Uani 1 1 d . . . . .
C16 C 0.61019(15) 0.09962(16) 0.35946(4) 0.0196(3) Uani 1 1 d . . . . .
H16 H 0.6763 0.0451 0.3517 0.023 Uiso 1 1 calc R U . . .
C17 C 0.54420(15) 0.04742(17) 0.38312(4) 0.0201(3) Uani 1 1 d . . . . .
H17 H 0.5638 -0.0421 0.3911 0.024 Uiso 1 1 calc R U . . .
C18 C 0.44959(15) 0.12777(17) 0.39481(4) 0.0215(3) Uani 1 1 d . . . . .
H18 H 0.4045 0.0942 0.4112 0.026 Uiso 1 1 calc R U . . .
C19 C 0.42040(15) 0.25726(17) 0.38267(3) 0.0200(3) Uani 1 1 d . . . . .
H19 H 0.3553 0.3116 0.3909 0.024 Uiso 1 1 calc R U . . .
C20 C 0.83329(14) 0.23996(16) 0.32759(3) 0.0183(3) Uani 1 1 d . . . . .
C21 C 0.89527(16) 0.33538(18) 0.34641(4) 0.0263(4) Uani 1 1 d . . . . .
H21 H 0.8535 0.4190 0.3519 0.032 Uiso 1 1 calc R U . . .
C22 C 1.01670(17) 0.31008(19) 0.35727(4) 0.0308(4) Uani 1 1 d . . . . .
H22 H 1.0569 0.3753 0.3703 0.037 Uiso 1 1 calc R U . . .
C23 C 1.07905(16) 0.18923(19) 0.34908(4) 0.0291(4) Uani 1 1 d . . . . .
H23 H 1.1623 0.1716 0.3563 0.035 Uiso 1 1 calc R U . . .
C24 C 1.01974(16) 0.09455(19) 0.33032(4) 0.0265(4) Uani 1 1 d . . . . .
H24 H 1.0628 0.0120 0.3247 0.032 Uiso 1 1 calc R U . . .
C25 C 0.89733(15) 0.11880(17) 0.31953(4) 0.0216(3) Uani 1 1 d . . . . .
H25 H 0.8575 0.0528 0.3067 0.026 Uiso 1 1 calc R U . . .
C26 C 0.63114(14) 0.15728(16) 0.28731(3) 0.0180(3) Uani 1 1 d . . . . .
C27 C 0.52601(16) 0.07160(19) 0.28921(4) 0.0264(4) Uani 1 1 d . . . . .
H27 H 0.4770 0.0747 0.3064 0.032 Uiso 1 1 calc R U . . .
C28 C 0.49141(18) -0.0187(2) 0.26633(4) 0.0321(4) Uani 1 1 d . . . . .
H28 H 0.4187 -0.0758 0.2680 0.039 Uiso 1 1 calc R U . . .
C29 C 0.56149(17) -0.02606(18) 0.24122(4) 0.0278(4) Uani 1 1 d . . . . .
H29 H 0.5379 -0.0884 0.2257 0.033 Uiso 1 1 calc R U . . .
C30 C 0.66618(18) 0.0581(2) 0.23892(4) 0.0321(4) Uani 1 1 d . . . . .
H30 H 0.7159 0.0527 0.2218 0.038 Uiso 1 1 calc R U . . .
C31 C 0.69950(17) 0.15078(19) 0.26136(4) 0.0279(4) Uani 1 1 d . . . . .
H31 H 0.7699 0.2108 0.2591 0.034 Uiso 1 1 calc R U . . .
C32 C -0.04502(16) 0.77612(18) 0.51584(4) 0.0246(4) Uani 1 1 d . . . . .
H32 H 0.0281 0.8249 0.5099 0.029 Uiso 1 1 calc R U . . .
C33 C -0.08875(18) 0.78912(19) 0.54441(4) 0.0301(4) Uani 1 1 d . . . . .
H33 H -0.0444 0.8464 0.5583 0.036 Uiso 1 1 calc R U . . .
C34 C -0.19631(18) 0.7191(2) 0.55265(4) 0.0317(4) Uani 1 1 d . . . . .
H34 H -0.2257 0.7309 0.5721 0.038 Uiso 1 1 calc R U . . .
C35 C -0.26257(17) 0.63188(19) 0.53317(4) 0.0268(4) Uani 1 1 d . . . . .
H35 H -0.3363 0.5842 0.5391 0.032 Uiso 1 1 calc R U . . .
C36 C -0.18858(16) 0.46351(17) 0.43142(4) 0.0237(4) Uani 1 1 d . . . . .
H36 H -0.1328 0.4762 0.4156 0.028 Uiso 1 1 calc R U . . .
C37 C -0.28521(18) 0.36460(18) 0.42948(4) 0.0283(4) Uani 1 1 d . . . . .
H37 H -0.2958 0.3098 0.4121 0.034 Uiso 1 1 calc R U . . .
C38 C -0.36602(17) 0.34553(18) 0.45272(4) 0.0307(4) Uani 1 1 d . . . . .
H38 H -0.4314 0.2779 0.4510 0.037 Uiso 1 1 calc R U . . .
C39 C -0.35255(16) 0.42399(18) 0.47841(4) 0.0270(4) Uani 1 1 d . . . . .
H39 H -0.4074 0.4098 0.4944 0.032 Uiso 1 1 calc R U . . .
C40 C -0.07762(14) 0.65504(16) 0.46457(3) 0.0170(3) Uani 1 1 d . . . . .
C41 C -0.11066(14) 0.69043(16) 0.49629(3) 0.0184(3) Uani 1 1 d . . . . .
C42 C -0.21751(14) 0.61661(17) 0.50480(4) 0.0193(3) Uani 1 1 d . . . . .
C43 C -0.17576(14) 0.54269(16) 0.45688(3) 0.0179(3) Uani 1 1 d . . . . .
C44 C -0.25752(14) 0.52355(16) 0.48039(4) 0.0197(3) Uani 1 1 d . . . . .
C45 C -0.08950(14) 0.78127(16) 0.44387(3) 0.0159(3) Uani 1 1 d . . . . .
C46 C -0.01083(14) 0.80421(16) 0.41978(3) 0.0154(3) Uani 1 1 d . . . . .
C47 C -0.03358(14) 0.92289(16) 0.40225(3) 0.0179(3) Uani 1 1 d . . . . .
H47 H 0.0195 0.9406 0.3861 0.021 Uiso 1 1 calc R U . . .
C48 C -0.13096(15) 1.01550(17) 0.40765(4) 0.0201(3) Uani 1 1 d . . . . .
H48 H -0.1447 1.0944 0.3952 0.024 Uiso 1 1 calc R U . . .
C49 C -0.20792(15) 0.99192(17) 0.43130(4) 0.0216(3) Uani 1 1 d . . . . .
H49 H -0.2749 1.0545 0.4353 0.026 Uiso 1 1 calc R U . . .
C50 C -0.18637(14) 0.87619(17) 0.44911(4) 0.0194(3) Uani 1 1 d . . . . .
H50 H -0.2391 0.8609 0.4654 0.023 Uiso 1 1 calc R U . . .
C51 C 0.15502(14) 0.74471(16) 0.37270(3) 0.0175(3) Uani 1 1 d . . . . .
C52 C 0.08217(16) 0.68883(17) 0.34930(4) 0.0227(3) Uani 1 1 d . . . . .
H52 H 0.0087 0.6363 0.3534 0.027 Uiso 1 1 calc R U . . .
C53 C 0.11552(19) 0.70896(19) 0.32022(4) 0.0311(4) Uani 1 1 d . . . . .
H53 H 0.0644 0.6719 0.3046 0.037 Uiso 1 1 calc R U . . .
C54 C 0.22361(19) 0.7834(2) 0.31415(4) 0.0336(5) Uani 1 1 d . . . . .
H54 H 0.2491 0.7933 0.2943 0.040 Uiso 1 1 calc R U . . .
C55 C 0.29442(17) 0.8430(2) 0.33677(4) 0.0307(4) Uani 1 1 d . . . . .
H55 H 0.3670 0.8966 0.3324 0.037 Uiso 1 1 calc R U . . .
C56 C 0.26001(15) 0.82502(17) 0.36591(4) 0.0220(3) Uani 1 1 d . . . . .
H56 H 0.3085 0.8679 0.3813 0.026 Uiso 1 1 calc R U . . .
C57 C 0.25151(14) 0.75430(17) 0.43178(3) 0.0184(3) Uani 1 1 d . . . . .
C58 C 0.36908(15) 0.69079(18) 0.42892(4) 0.0223(3) Uani 1 1 d . . . . .
H58 H 0.3775 0.6135 0.4159 0.027 Uiso 1 1 calc R U . . .
C59 C 0.47402(16) 0.7396(2) 0.44489(4) 0.0284(4) Uani 1 1 d . . . . .
H59 H 0.5538 0.6965 0.4425 0.034 Uiso 1 1 calc R U . . .
C60 C 0.46211(17) 0.8502(2) 0.46408(4) 0.0324(4) Uani 1 1 d . . . . .
H60 H 0.5336 0.8830 0.4751 0.039 Uiso 1 1 calc R U . . .
C61 C 0.34596(17) 0.9140(2) 0.46740(4) 0.0322(4) Uani 1 1 d . . . . .
H61 H 0.3378 0.9902 0.4807 0.039 Uiso 1 1 calc R U . . .
C62 C 0.24164(16) 0.86606(19) 0.45125(4) 0.0247(4) Uani 1 1 d . . . . .
H62 H 0.1624 0.9103 0.4535 0.030 Uiso 1 1 calc R U . . .

loop_
_atom_site_aniso_label
_atom_site_aniso_U_11
_atom_site_aniso_U_22
_atom_site_aniso_U_33
_atom_site_aniso_U_23
_atom_site_aniso_U_13
_atom_site_aniso_U_12
P1 0.01451(19) 0.01485(19) 0.0192(2) 0.00061(15) 0.00400(15) 0.00131(14)
P2 0.01406(18) 0.0173(2) 0.0168(2) 0.00096(15) 0.00227(14) 0.00150(15)
O1 0.0193(6) 0.0246(6) 0.0253(6) 0.0030(5) 0.0089(5) 0.0092(5)
O2 0.0157(6) 0.0267(7) 0.0255(6) 0.0055(5) 0.0027(5) 0.0069(5)
C1 0.0223(8) 0.0185(8) 0.0208(8) -0.0013(6) -0.0001(6) 0.0034(6)
C2 0.0242(8) 0.0190(8) 0.0306(9) -0.0056(7) -0.0047(7) 0.0023(7)
C3 0.0209(8) 0.0161(8) 0.0364(10) -0.0022(7) 0.0016(7) 0.0008(6)
C4 0.0232(8) 0.0167(8) 0.0263(9) 0.0019(6) 0.0051(7) 0.0028(6)
C5 0.0217(8) 0.0304(9) 0.0253(9) 0.0045(7) -0.0031(7) -0.0038(7)
C6 0.0354(10) 0.0433(11) 0.0280(10) 0.0040(8) -0.0134(8) -0.0105(9)
C7 0.0399(11) 0.0458(12) 0.0200(9) 0.0050(8) -0.0064(8) -0.0060(9)
C8 0.0263(9) 0.0286(9) 0.0238(9) 0.0067(7) 0.0025(7) 0.0013(7)
C9 0.0138(7) 0.0189(8) 0.0184(8) -0.0003(6) 0.0035(6) 0.0042(6)
C10 0.0170(7) 0.0143(7) 0.0198(8) -0.0008(6) 0.0014(6) 0.0045(6)
C11 0.0181(7) 0.0156(7) 0.0205(8) -0.0003(6) 0.0028(6) 0.0051(6)
C12 0.0146(7) 0.0211(8) 0.0191(8) 0.0021(6) -0.0007(6) 0.0048(6)
C13 0.0169(7) 0.0198(8) 0.0210(8) 0.0004(6) 0.0019(6) 0.0047(6)
C14 0.0142(7) 0.0172(7) 0.0147(7) -0.0003(6) -0.0005(5) -0.0008(6)
C15 0.0143(7) 0.0171(7) 0.0169(8) -0.0002(6) -0.0001(6) -0.0009(6)
C16 0.0175(7) 0.0189(8) 0.0224(8) 0.0009(6) 0.0016(6) 0.0024(6)
C17 0.0201(8) 0.0177(8) 0.0225(8) 0.0042(6) -0.0015(6) -0.0020(6)
C18 0.0223(8) 0.0238(8) 0.0184(8) 0.0031(6) 0.0024(6) -0.0041(6)
C19 0.0175(8) 0.0226(8) 0.0202(8) -0.0007(6) 0.0033(6) 0.0010(6)
C20 0.0160(7) 0.0173(7) 0.0219(8) 0.0037(6) 0.0044(6) 0.0012(6)
C21 0.0229(8) 0.0200(8) 0.0359(10) -0.0023(7) -0.0004(7) 0.0001(7)
C22 0.0251(9) 0.0260(9) 0.0410(11) 0.0018(8) -0.0062(8) -0.0049(7)
C23 0.0165(8) 0.0335(10) 0.0372(10) 0.0123(8) 0.0001(7) -0.0003(7)
C24 0.0221(8) 0.0264(9) 0.0313(10) 0.0063(7) 0.0061(7) 0.0078(7)
C25 0.0202(8) 0.0203(8) 0.0245(9) 0.0016(6) 0.0039(6) 0.0025(6)
C26 0.0169(7) 0.0182(7) 0.0188(8) 0.0013(6) 0.0014(6) 0.0028(6)
C27 0.0251(9) 0.0310(9) 0.0233(9) -0.0032(7) 0.0058(7) -0.0054(7)
C28 0.0285(9) 0.0332(10) 0.0347(10) -0.0067(8) 0.0026(8) -0.0116(8)
C29 0.0348(10) 0.0244(9) 0.0239(9) -0.0042(7) -0.0027(7) 0.0010(7)
C30 0.0388(11) 0.0321(10) 0.0259(10) -0.0052(8) 0.0104(8) -0.0045(8)
C31 0.0289(9) 0.0291(9) 0.0263(9) -0.0031(7) 0.0097(7) -0.0078(7)
C32 0.0241(8) 0.0277(9) 0.0218(9) -0.0010(7) 0.0000(7) 0.0007(7)
C33 0.0363(10) 0.0313(10) 0.0225(9) -0.0052(7) -0.0022(7) 0.0051(8)
C34 0.0382(10) 0.0367(10) 0.0205(9) -0.0006(8) 0.0091(8) 0.0117(8)
C35 0.0260(9) 0.0286(9) 0.0262(9) 0.0060(7) 0.0109(7) 0.0066(7)
C36 0.0289(9) 0.0199(8) 0.0220(9) 0.0024(6) -0.0028(7) 0.0033(7)
C37 0.0366(10) 0.0176(8) 0.0303(10) 0.0004(7) -0.0087(8) 0.0021(7)
C38 0.0266(9) 0.0198(9) 0.0453(12) 0.0035(8) -0.0066(8) -0.0024(7)
C39 0.0211(8) 0.0220(9) 0.0380(10) 0.0060(7) 0.0035(7) -0.0003(7)
C40 0.0131(7) 0.0205(8) 0.0173(8) 0.0014(6) 0.0014(6) 0.0028(6)
C41 0.0171(7) 0.0201(8) 0.0180(8) 0.0031(6) 0.0019(6) 0.0048(6)
C42 0.0173(7) 0.0196(8) 0.0213(8) 0.0060(6) 0.0022(6) 0.0063(6)
C43 0.0179(7) 0.0151(7) 0.0207(8) 0.0036(6) -0.0013(6) 0.0031(6)
C44 0.0168(7) 0.0182(8) 0.0239(8) 0.0052(6) 0.0007(6) 0.0033(6)
C45 0.0135(7) 0.0172(7) 0.0169(7) 0.0010(6) -0.0008(6) 0.0001(6)
C46 0.0131(7) 0.0169(7) 0.0162(7) -0.0005(6) -0.0002(5) -0.0003(6)
C47 0.0166(7) 0.0183(8) 0.0187(8) 0.0012(6) 0.0015(6) -0.0010(6)
C48 0.0200(8) 0.0176(8) 0.0226(8) 0.0039(6) -0.0013(6) 0.0026(6)
C49 0.0177(8) 0.0202(8) 0.0270(9) -0.0002(6) 0.0015(6) 0.0059(6)
C50 0.0154(7) 0.0218(8) 0.0211(8) 0.0012(6) 0.0020(6) 0.0017(6)
C51 0.0174(7) 0.0161(7) 0.0191(8) 0.0005(6) 0.0032(6) 0.0045(6)
C52 0.0239(8) 0.0204(8) 0.0236(9) -0.0010(6) -0.0008(7) 0.0028(6)
C53 0.0440(11) 0.0297(10) 0.0194(9) -0.0028(7) -0.0045(8) 0.0137(8)
C54 0.0429(11) 0.0375(11) 0.0209(9) 0.0090(8) 0.0106(8) 0.0222(9)
C55 0.0243(9) 0.0348(10) 0.0334(10) 0.0155(8) 0.0115(8) 0.0083(8)
C56 0.0191(8) 0.0231(8) 0.0236(9) 0.0053(7) 0.0019(6) 0.0021(6)
C57 0.0174(7) 0.0217(8) 0.0161(8) 0.0037(6) 0.0008(6) 0.0003(6)
C58 0.0180(8) 0.0283(9) 0.0206(8) 0.0014(7) 0.0020(6) 0.0039(6)
C59 0.0154(8) 0.0420(11) 0.0280(9) 0.0037(8) 0.0002(7) 0.0045(7)
C60 0.0195(8) 0.0487(12) 0.0288(10) -0.0018(8) -0.0046(7) -0.0061(8)
C61 0.0259(9) 0.0400(11) 0.0306(10) -0.0119(8) -0.0015(7) -0.0029(8)
C62 0.0181(8) 0.0298(9) 0.0262(9) -0.0051(7) 0.0001(7) 0.0022(7)

loop_
_atom_type_symbol
_atom_type_description
_atom_type_scat_dispersion_real
_atom_type_scat_dispersion_imag
_atom_type_scat_source
C C 0.0033 0.0016 'International Tables Vol C Tables 4.2.6.8 and 6.1.1.4'
H H 0.0000 0.0000 'International Tables Vol C Tables 4.2.6.8 and 6.1.1.4'
O O 0.0106 0.0060 'International Tables Vol C Tables 4.2.6.8 and 6.1.1.4'
P P 0.1023 0.0942 'International Tables Vol C Tables 4.2.6.8 and 6.1.1.4'

loop_
_geom_angle_atom_site_label_1
_geom_angle_atom_site_label_2
_geom_angle_atom_site_label_3
_geom_angle
_geom_angle_site_symmetry_1
_geom_angle_site_symmetry_3
_geom_angle_publ_flag
C20 P1 C15 100.04(7) . . ?
C26 P1 C15 101.15(7) . . ?
C26 P1 C20 103.75(7) . . ?
C51 P2 C46 101.41(7) . . ?
C57 P2 C46 101.77(7) . . ?
C57 P2 C51 100.91(7) . . ?
C9 O1 H1 109.4(16) . . ?
C40 O2 H2A 110(2) . . ?
C2 C1 H1A 120.7 . . ?
C10 C1 H1A 120.7 . . ?
C10 C1 C2 118.62(15) . . ?
C1 C2 H2 119.9 . . ?
C3 C2 C1 120.21(16) . . ?
C3 C2 H2 119.9 . . ?
C2 C3 H3 119.4 . . ?
C4 C3 C2 121.18(16) . . ?
C4 C3 H3 119.4 . . ?
C3 C4 H4 120.7 . . ?
C3 C4 C11 118.63(15) . . ?
C11 C4 H4 120.7 . . ?
C6 C5 H5 120.9 . . ?
C12 C5 H5 120.9 . . ?
C12 C5 C6 118.19(16) . . ?
C5 C6 H6 119.7 . . ?
C7 C6 C5 120.64(18) . . ?
C7 C6 H6 119.7 . . ?
C6 C7 H7 119.4 . . ?
C8 C7 C6 121.17(17) . . ?
C8 C7 H7 119.4 . . ?
C7 C8 H8 120.7 . . ?
C7 C8 C13 118.59(16) . . ?
C13 C8 H8 120.7 . . ?
O1 C9 C10 110.72(12) . . ?
O1 C9 C12 109.95(12) . . ?
O1 C9 C14 106.03(12) . . ?
C12 C9 C10 101.26(12) . . ?
C12 C9 C14 114.71(13) . . ?
C14 C9 C10 114.21(12) . . ?
C1 C10 C9 127.74(14) . . ?
C1 C10 C11 121.38(15) . . ?
C11 C10 C9 110.88(13) . . ?
C4 C11 C10 119.94(15) . . ?
C4 C11 C13 131.62(15) . . ?
C10 C11 C13 108.35(14) . . ?
C5 C12 C9 127.56(15) . . ?
C5 C12 C13 121.67(15) . . ?
C13 C12 C9 110.74(14) . . ?
C8 C13 C11 131.67(15) . . ?
C8 C13 C12 119.74(15) . . ?
C12 C13 C11 108.52(14) . . ?
C15 C14 C9 122.70(13) . . ?
C19 C14 C9 118.64(13) . . ?
C19 C14 C15 118.67(14) . . ?
C14 C15 P1 121.94(11) . . ?
C16 C15 P1 119.32(11) . . ?
C16 C15 C14 118.73(14) . . ?
C15 C16 H16 119.0 . . ?
C17 C16 C15 122.06(15) . . ?
C17 C16 H16 119.0 . . ?
C16 C17 H17 120.5 . . ?
C18 C17 C16 118.95(15) . . ?
C18 C17 H17 120.5 . . ?
C17 C18 H18 120.0 . . ?
C17 C18 C19 120.06(15) . . ?
C19 C18 H18 120.0 . . ?
C14 C19 H19 119.2 . . ?
C18 C19 C14 121.52(15) . . ?
C18 C19 H19 119.2 . . ?
C21 C20 P1 115.67(12) . . ?
C25 C20 P1 125.97(13) . . ?
C25 C20 C21 118.34(15) . . ?
C20 C21 H21 119.4 . . ?
C22 C21 C20 121.27(16) . . ?
C22 C21 H21 119.4 . . ?
C21 C22 H22 120.1 . . ?
C23 C22 C21 119.71(17) . . ?
C23 C22 H22 120.1 . . ?
C22 C23 H23 120.1 . . ?
C24 C23 C22 119.80(16) . . ?
C24 C23 H23 120.1 . . ?
C23 C24 H24 119.6 . . ?
C23 C24 C25 120.77(16) . . ?
C25 C24 H24 119.6 . . ?
C20 C25 H25 119.9 . . ?
C24 C25 C20 120.11(16) . . ?
C24 C25 H25 119.9 . . ?
C27 C26 P1 123.21(12) . . ?
C27 C26 C31 117.53(15) . . ?
C31 C26 P1 118.90(12) . . ?
C26 C27 H27 119.5 . . ?
C26 C27 C28 121.04(16) . . ?
C28 C27 H27 119.5 . . ?
C27 C28 H28 119.7 . . ?
C29 C28 C27 120.65(17) . . ?
C29 C28 H28 119.7 . . ?
C28 C29 H29 120.4 . . ?
C28 C29 C30 119.18(17) . . ?
C30 C29 H29 120.4 . . ?
C29 C30 H30 119.8 . . ?
C29 C30 C31 120.46(16) . . ?
C31 C30 H30 119.8 . . ?
C26 C31 H31 119.5 . . ?
C30 C31 C26 121.09(16) . . ?
C30 C31 H31 119.5 . . ?
C33 C32 H32 120.9 . . ?
C41 C32 H32 120.9 . . ?
C41 C32 C33 118.28(16) . . ?
C32 C33 H33 119.8 . . ?
C34 C33 C32 120.43(17) . . ?
C34 C33 H33 119.8 . . ?
C33 C34 H34 119.2 . . ?
C33 C34 C35 121.69(16) . . ?
C35 C34 H34 119.2 . . ?
C34 C35 H35 121.0 . . ?
C34 C35 C42 117.92(16) . . ?
C42 C35 H35 121.0 . . ?
C37 C36 H36 120.7 . . ?
C43 C36 H36 120.7 . . ?
C43 C36 C37 118.56(16) . . ?
C36 C37 H37 119.7 . . ?
C38 C37 C36 120.64(17) . . ?
C38 C37 H37 119.7 . . ?
C37 C38 H38 119.6 . . ?
C37 C38 C39 120.89(17) . . ?
C39 C38 H38 119.6 . . ?
C38 C39 H39 120.6 . . ?
C44 C39 C38 118.82(16) . . ?
C44 C39 H39 120.6 . . ?
O2 C40 C41 109.72(12) . . ?
O2 C40 C43 113.50(13) . . ?
O2 C40 C45 107.93(12) . . ?
C41 C40 C43 101.38(12) . . ?
C41 C40 C45 112.66(13) . . ?
C43 C40 C45 111.64(12) . . ?
C32 C41 C40 127.60(14) . . ?
C32 C41 C42 121.42(15) . . ?
C42 C41 C40 110.89(14) . . ?
C35 C42 C41 120.23(16) . . ?
C35 C42 C44 131.13(15) . . ?
C41 C42 C44 108.48(14) . . ?
C36 C43 C40 128.67(14) . . ?
C36 C43 C44 120.84(15) . . ?
C44 C43 C40 110.48(14) . . ?
C39 C44 C42 131.03(15) . . ?
C39 C44 C43 120.26(16) . . ?
C43 C44 C42 108.63(14) . . ?
C46 C45 C40 123.80(13) . . ?
C50 C45 C40 117.13(13) . . ?
C50 C45 C46 119.05(14) . . ?
C45 C46 P2 122.90(11) . . ?
C47 C46 P2 119.18(11) . . ?
C47 C46 C45 117.90(13) . . ?
C46 C47 H47 118.9 . . ?
C48 C47 C46 122.26(14) . . ?
C48 C47 H47 118.9 . . ?
C47 C48 H48 120.3 . . ?
C49 C48 C47 119.43(15) . . ?
C49 C48 H48 120.3 . . ?
C48 C49 H49 120.3 . . ?
C48 C49 C50 119.34(14) . . ?
C50 C49 H49 120.3 . . ?
C45 C50 H50 119.0 . . ?
C49 C50 C45 122.02(15) . . ?
C49 C50 H50 119.0 . . ?
C52 C51 P2 116.30(12) . . ?
C56 C51 P2 124.91(13) . . ?
C56 C51 C52 118.09(15) . . ?
C51 C52 H52 119.5 . . ?
C53 C52 C51 121.06(16) . . ?
C53 C52 H52 119.5 . . ?
C52 C53 H53 120.2 . . ?
C54 C53 C52 119.65(18) . . ?
C54 C53 H53 120.2 . . ?
C53 C54 H54 119.9 . . ?
C55 C54 C53 120.21(17) . . ?
C55 C54 H54 119.9 . . ?
C54 C55 H55 119.9 . . ?
C54 C55 C56 120.21(17) . . ?
C56 C55 H55 119.9 . . ?
C51 C56 H56 119.7 . . ?
C55 C56 C51 120.66(17) . . ?
C55 C56 H56 119.7 . . ?
C58 C57 P2 118.01(12) . . ?
C62 C57 P2 123.61(12) . . ?
C62 C57 C58 118.37(15) . . ?
C57 C58 H58 119.6 . . ?
C59 C58 C57 120.74(16) . . ?
C59 C58 H58 119.6 . . ?
C58 C59 H59 120.0 . . ?
C60 C59 C58 119.93(16) . . ?
C60 C59 H59 120.0 . . ?
C59 C60 H60 119.9 . . ?
C59 C60 C61 120.19(17) . . ?
C61 C60 H60 119.9 . . ?
C60 C61 H61 120.1 . . ?
C60 C61 C62 119.80(17) . . ?
C62 C61 H61 120.1 . . ?
C57 C62 H62 119.5 . . ?
C61 C62 C57 120.97(16) . . ?
C61 C62 H62 119.5 . . ?

loop_
_geom_bond_atom_site_label_1
_geom_bond_atom_site_label_2
_geom_bond_distance
_geom_bond_site_symmetry_2
_geom_bond_publ_flag
P1 C15 1.8492(15) . ?
P1 C20 1.8398(16) . ?
P1 C26 1.8330(16) . ?
P2 C46 1.8507(15) . ?
P2 C51 1.8448(16) . ?
P2 C57 1.8401(16) . ?
O1 H1 0.84(2) . ?
O1 C9 1.4405(17) . ?
O2 H2A 0.86(3) . ?
O2 C40 1.4255(18) . ?
C1 H1A 0.9500 . ?
C1 C2 1.394(2) . ?
C1 C10 1.382(2) . ?
C2 H2 0.9500 . ?
C2 C3 1.392(2) . ?
C3 H3 0.9500 . ?
C3 C4 1.391(2) . ?
C4 H4 0.9500 . ?
C4 C11 1.391(2) . ?
C5 H5 0.9500 . ?
C5 C6 1.390(3) . ?
C5 C12 1.380(2) . ?
C6 H6 0.9500 . ?
C6 C7 1.390(3) . ?
C7 H7 0.9500 . ?
C7 C8 1.388(3) . ?
C8 H8 0.9500 . ?
C8 C13 1.392(2) . ?
C9 C10 1.527(2) . ?
C9 C12 1.524(2) . ?
C9 C14 1.527(2) . ?
C10 C11 1.400(2) . ?
C11 C13 1.473(2) . ?
C12 C13 1.401(2) . ?
C14 C15 1.406(2) . ?
C14 C19 1.399(2) . ?
C15 C16 1.395(2) . ?
C16 H16 0.9500 . ?
C16 C17 1.389(2) . ?
C17 H17 0.9500 . ?
C17 C18 1.381(2) . ?
C18 H18 0.9500 . ?
C18 C19 1.385(2) . ?
C19 H19 0.9500 . ?
C20 C21 1.400(2) . ?
C20 C25 1.396(2) . ?
C21 H21 0.9500 . ?
C21 C22 1.389(2) . ?
C22 H22 0.9500 . ?
C22 C23 1.386(3) . ?
C23 H23 0.9500 . ?
C23 C24 1.381(3) . ?
C24 H24 0.9500 . ?
C24 C25 1.396(2) . ?
C25 H25 0.9500 . ?
C26 C27 1.389(2) . ?
C26 C31 1.400(2) . ?
C27 H27 0.9500 . ?
C27 C28 1.390(2) . ?
C28 H28 0.9500 . ?
C28 C29 1.378(3) . ?
C29 H29 0.9500 . ?
C29 C30 1.378(3) . ?
C30 H30 0.9500 . ?
C30 C31 1.387(2) . ?
C31 H31 0.9500 . ?
C32 H32 0.9500 . ?
C32 C33 1.393(2) . ?
C32 C41 1.381(2) . ?
C33 H33 0.9500 . ?
C33 C34 1.384(3) . ?
C34 H34 0.9500 . ?
C34 C35 1.391(3) . ?
C35 H35 0.9500 . ?
C35 C42 1.392(2) . ?
C36 H36 0.9500 . ?
C36 C37 1.396(2) . ?
C36 C43 1.383(2) . ?
C37 H37 0.9500 . ?
C37 C38 1.388(3) . ?
C38 H38 0.9500 . ?
C38 C39 1.389(3) . ?
C39 H39 0.9500 . ?
C39 C44 1.388(2) . ?
C40 C41 1.527(2) . ?
C40 C43 1.529(2) . ?
C40 C45 1.531(2) . ?
C41 C42 1.399(2) . ?
C42 C44 1.473(2) . ?
C43 C44 1.404(2) . ?
C45 C46 1.410(2) . ?
C45 C50 1.396(2) . ?
C46 C47 1.401(2) . ?
C47 H47 0.9500 . ?
C47 C48 1.388(2) . ?
C48 H48 0.9500 . ?
C48 C49 1.384(2) . ?
C49 H49 0.9500 . ?
C49 C50 1.384(2) . ?
C50 H50 0.9500 . ?
C51 C52 1.401(2) . ?
C51 C56 1.395(2) . ?
C52 H52 0.9500 . ?
C52 C53 1.387(2) . ?
C53 H53 0.9500 . ?
C53 C54 1.384(3) . ?
C54 H54 0.9500 . ?
C54 C55 1.378(3) . ?
C55 H55 0.9500 . ?
C55 C56 1.390(2) . ?
C56 H56 0.9500 . ?
C57 C58 1.397(2) . ?
C57 C62 1.391(2) . ?
C58 H58 0.9500 . ?
C58 C59 1.392(2) . ?
C59 H59 0.9500 . ?
C59 C60 1.377(3) . ?
C60 H60 0.9500 . ?
C60 C61 1.387(3) . ?
C61 H61 0.9500 . ?
C61 C62 1.388(2) . ?
C62 H62 0.9500 . ?

loop_
_geom_torsion_atom_site_label_1
_geom_torsion_atom_site_label_2
_geom_torsion_atom_site_label_3
_geom_torsion_atom_site_label_4
_geom_torsion
_geom_torsion_site_symmetry_1
_geom_torsion_site_symmetry_2
_geom_torsion_site_symmetry_3
_geom_torsion_site_symmetry_4
_geom_torsion_publ_flag
P1 C15 C16 C17 -179.13(13) . . . . ?
P1 C20 C21 C22 -179.57(14) . . . . ?
P1 C20 C25 C24 178.87(13) . . . . ?
P1 C26 C27 C28 174.01(14) . . . . ?
P1 C26 C31 C30 -175.85(15) . . . . ?
P2 C46 C47 C48 177.65(12) . . . . ?
P2 C51 C52 C53 -168.92(13) . . . . ?
P2 C51 C56 C55 166.96(13) . . . . ?
P2 C57 C58 C59 -179.73(13) . . . . ?
P2 C57 C62 C61 179.04(14) . . . . ?
O1 C9 C10 C1 67.6(2) . . . . ?
O1 C9 C10 C11 -112.25(14) . . . . ?
O1 C9 C12 C5 -66.1(2) . . . . ?
O1 C9 C12 C13 112.08(14) . . . . ?
O1 C9 C14 C15 175.19(14) . . . . ?
O1 C9 C14 C19 -4.88(19) . . . . ?
O2 C40 C41 C32 52.6(2) . . . . ?
O2 C40 C41 C42 -123.99(14) . . . . ?
O2 C40 C43 C36 -58.0(2) . . . . ?
O2 C40 C43 C44 120.70(14) . . . . ?
O2 C40 C45 C46 24.8(2) . . . . ?
O2 C40 C45 C50 -156.76(14) . . . . ?
C1 C2 C3 C4 1.3(2) . . . . ?
C1 C10 C11 C4 1.1(2) . . . . ?
C1 C10 C11 C13 177.98(14) . . . . ?
C2 C1 C10 C9 178.35(14) . . . . ?
C2 C1 C10 C11 -1.9(2) . . . . ?
C2 C3 C4 C11 -2.0(2) . . . . ?
C3 C4 C11 C10 0.8(2) . . . . ?
C3 C4 C11 C13 -175.20(15) . . . . ?
C4 C11 C13 C8 -1.7(3) . . . . ?
C4 C11 C13 C12 175.15(16) . . . . ?
C5 C6 C7 C8 0.3(3) . . . . ?
C5 C12 C13 C8 -0.3(2) . . . . ?
C5 C12 C13 C11 -177.60(14) . . . . ?
C6 C5 C12 C9 178.89(16) . . . . ?
C6 C5 C12 C13 0.9(3) . . . . ?
C6 C7 C8 C13 0.3(3) . . . . ?
C7 C8 C13 C11 176.28(17) . . . . ?
C7 C8 C13 C12 -0.3(2) . . . . ?
C9 C10 C11 C4 -179.02(13) . . . . ?
C9 C10 C11 C13 -2.18(17) . . . . ?
C9 C12 C13 C8 -178.64(14) . . . . ?
C9 C12 C13 C11 4.09(17) . . . . ?
C9 C14 C15 P1 0.2(2) . . . . ?
C9 C14 C15 C16 -179.06(14) . . . . ?
C9 C14 C19 C18 178.90(14) . . . . ?
C10 C1 C2 C3 0.6(2) . . . . ?
C10 C9 C12 C5 176.75(16) . . . . ?
C10 C9 C12 C13 -5.06(16) . . . . ?
C10 C9 C14 C15 -62.61(19) . . . . ?
C10 C9 C14 C19 117.32(15) . . . . ?
C10 C11 C13 C8 -178.01(17) . . . . ?
C10 C11 C13 C12 -1.18(17) . . . . ?
C12 C5 C6 C7 -0.9(3) . . . . ?
C12 C9 C10 C1 -175.86(15) . . . . ?
C12 C9 C10 C11 4.32(16) . . . . ?
C12 C9 C14 C15 53.66(19) . . . . ?
C12 C9 C14 C19 -126.41(15) . . . . ?
C14 C9 C10 C1 -52.0(2) . . . . ?
C14 C9 C10 C11 128.16(14) . . . . ?
C14 C9 C12 C5 53.3(2) . . . . ?
C14 C9 C12 C13 -128.55(14) . . . . ?
C14 C15 C16 C17 0.1(2) . . . . ?
C15 P1 C20 C21 -83.59(13) . . . . ?
C15 P1 C20 C25 97.94(14) . . . . ?
C15 P1 C26 C27 18.86(16) . . . . ?
C15 P1 C26 C31 -168.17(14) . . . . ?
C15 C14 C19 C18 -1.2(2) . . . . ?
C15 C16 C17 C18 -1.2(2) . . . . ?
C16 C17 C18 C19 1.0(2) . . . . ?
C17 C18 C19 C14 0.1(2) . . . . ?
C19 C14 C15 P1 -179.75(12) . . . . ?
C19 C14 C15 C16 1.0(2) . . . . ?
C20 P1 C15 C14 137.73(13) . . . . ?
C20 P1 C15 C16 -43.03(14) . . . . ?
C20 P1 C26 C27 122.23(14) . . . . ?
C20 P1 C26 C31 -64.80(15) . . . . ?
C20 C21 C22 C23 1.0(3) . . . . ?
C21 C20 C25 C24 0.4(2) . . . . ?
C21 C22 C23 C24 -0.4(3) . . . . ?
C22 C23 C24 C25 -0.2(3) . . . . ?
C23 C24 C25 C20 0.1(3) . . . . ?
C25 C20 C21 C22 -1.0(3) . . . . ?
C26 P1 C15 C14 -115.95(13) . . . . ?
C26 P1 C15 C16 63.28(14) . . . . ?
C26 P1 C20 C21 172.20(13) . . . . ?
C26 P1 C20 C25 -6.27(16) . . . . ?
C26 C27 C28 C29 0.5(3) . . . . ?
C27 C26 C31 C30 -2.5(3) . . . . ?
C27 C28 C29 C30 -0.5(3) . . . . ?
C28 C29 C30 C31 -1.0(3) . . . . ?
C29 C30 C31 C26 2.6(3) . . . . ?
C31 C26 C27 C28 1.0(3) . . . . ?
C32 C33 C34 C35 1.4(3) . . . . ?
C32 C41 C42 C35 2.1(2) . . . . ?
C32 C41 C42 C44 -173.79(15) . . . . ?
C33 C32 C41 C40 -177.02(15) . . . . ?
C33 C32 C41 C42 -0.8(2) . . . . ?
C33 C34 C35 C42 -0.1(3) . . . . ?
C34 C35 C42 C41 -1.6(2) . . . . ?
C34 C35 C42 C44 173.21(16) . . . . ?
C35 C42 C44 C39 0.4(3) . . . . ?
C35 C42 C44 C43 -176.19(16) . . . . ?
C36 C37 C38 C39 -0.1(3) . . . . ?
C36 C43 C44 C39 0.2(2) . . . . ?
C36 C43 C44 C42 177.25(14) . . . . ?
C37 C36 C43 C40 179.01(15) . . . . ?
C37 C36 C43 C44 0.4(2) . . . . ?
C37 C38 C39 C44 0.8(3) . . . . ?
C38 C39 C44 C42 -177.10(16) . . . . ?
C38 C39 C44 C43 -0.8(2) . . . . ?
C40 C41 C42 C35 178.91(14) . . . . ?
C40 C41 C42 C44 3.00(17) . . . . ?
C40 C43 C44 C39 -178.59(14) . . . . ?
C40 C43 C44 C42 -1.57(17) . . . . ?
C40 C45 C46 P2 0.2(2) . . . . ?
C40 C45 C46 C47 178.82(14) . . . . ?
C40 C45 C50 C49 -178.22(15) . . . . ?
C41 C32 C33 C34 -0.9(3) . . . . ?
C41 C40 C43 C36 -175.57(15) . . . . ?
C41 C40 C43 C44 3.13(16) . . . . ?
C41 C40 C45 C46 146.11(15) . . . . ?
C41 C40 C45 C50 -35.48(19) . . . . ?
C41 C42 C44 C39 175.70(17) . . . . ?
C41 C42 C44 C43 -0.88(17) . . . . ?
C43 C36 C37 C38 -0.5(2) . . . . ?
C43 C40 C41 C32 172.84(16) . . . . ?
C43 C40 C41 C42 -3.70(16) . . . . ?
C43 C40 C45 C46 -100.58(17) . . . . ?
C43 C40 C45 C50 77.83(17) . . . . ?
C45 C40 C41 C32 -67.7(2) . . . . ?
C45 C40 C41 C42 115.75(14) . . . . ?
C45 C40 C43 C36 64.2(2) . . . . ?
C45 C40 C43 C44 -117.05(14) . . . . ?
C45 C46 C47 C48 -1.0(2) . . . . ?
C46 P2 C51 C52 -85.87(13) . . . . ?
C46 P2 C51 C56 103.91(14) . . . . ?
C46 P2 C57 C58 -177.40(12) . . . . ?
C46 P2 C57 C62 3.79(16) . . . . ?
C46 C45 C50 C49 0.3(2) . . . . ?
C46 C47 C48 C49 0.8(2) . . . . ?
C47 C48 C49 C50 -0.1(2) . . . . ?
C48 C49 C50 C45 -0.4(3) . . . . ?
C50 C45 C46 P2 -178.16(12) . . . . ?
C50 C45 C46 C47 0.4(2) . . . . ?
C51 P2 C46 C45 166.30(13) . . . . ?
C51 P2 C46 C47 -12.27(14) . . . . ?
C51 P2 C57 C58 -73.16(14) . . . . ?
C51 P2 C57 C62 108.03(14) . . . . ?
C51 C52 C53 C54 1.1(3) . . . . ?
C52 C51 C56 C55 -3.1(2) . . . . ?
C52 C53 C54 C55 -3.2(3) . . . . ?
C53 C54 C55 C56 2.1(3) . . . . ?
C54 C55 C56 C51 1.1(3) . . . . ?
C56 C51 C52 C53 2.0(2) . . . . ?
C57 P2 C46 C45 -89.85(14) . . . . ?
C57 P2 C46 C47 91.57(13) . . . . ?
C57 P2 C51 C52 169.61(12) . . . . ?
C57 P2 C51 C56 -0.61(15) . . . . ?
C57 C58 C59 C60 1.0(3) . . . . ?
C58 C57 C62 C61 0.2(3) . . . . ?
C58 C59 C60 C61 -0.5(3) . . . . ?
C59 C60 C61 C62 -0.2(3) . . . . ?
C60 C61 C62 C57 0.3(3) . . . . ?
C62 C57 C58 C59 -0.9(2) . . . . ?
